data_7038693
loop_
_publ_author_name
'Li, Yan'
'Blacque, Olivier'
'Fox, Thomas'
'Luber, Sandra'
'Polit, Walther'
'Winter, Rainer F.'
'Venkatesan, Koushik'
'Berke, Heinz'

_publ_section_title
;
 Electronic communication in phosphine substituted bridged dirhenium
 complexes - clarifying ambiguities raised by the redox non-innocence of
 the C4H2- and C4-bridges.
;
_journal_issue 13
_journal_name_full 'Dalton transactions (Cambridge, England : 2003)'
_journal_page_first 5783
_journal_page_last 5799
_journal_paper_doi 10.1039/c5dt04768d
_journal_volume 45
_journal_year 2016
_chemical_formula_moiety '2(C38 H92 P8 Re2 Si2), C4 H8 O, 2(F6 P)'
_chemical_formula_sum 'C80 H192 F12 O P18 Re4 Si4'
_chemical_formula_weight 2813.01
_space_group_IT_number 14
_symmetry_cell_setting monoclinic
_symmetry_space_group_name_Hall '-P 2ybc'
_symmetry_space_group_name_H-M 'P 1 21/c 1'
_atom_sites_solution_hydrogens geom
_atom_sites_solution_primary direct
_atom_sites_solution_secondary difmap
_audit_creation_method SHELXL-97
_audit_update_record
;
2015-08-05 deposited with the CCDC.
2016-02-18 downloaded from the CCDC.
;
_cell_angle_alpha 90.00
_cell_angle_beta 92.588(1)
_cell_angle_gamma 90.00
_cell_formula_units_Z 2
_cell_length_a 10.0523(1)
_cell_length_b 21.4240(2)
_cell_length_c 30.5215(3)
_cell_measurement_reflns_used 18611
_cell_measurement_temperature 183(2)
_cell_measurement_theta_max 32.65
_cell_measurement_theta_min 2.56
_cell_volume 6566.42(11)
_computing_cell_refinement
;
CrysAlisPro, version 1.171.33.55
;
_computing_data_collection
;
CrysAlisPro, version 1.171.33.55 (Oxford Diffraction, 2010)
;
_computing_data_reduction
;
CrysAlisPro, version 1.171.33.55
;
_computing_molecular_graphics
;
<i>ORTEP-3 for Windows</i> (Farrugia, 1997) and/or <i>Mercury</i> (Macrae et
al.,
2006)
;
_computing_publication_material
; 
<i>WinGX</i> (Farrugia, 1999), <i>PLATON for Windows</i> (Spek, 2003) and
<i>publCIF</i> (Westrip, 2010)
;
_computing_structure_refinement ' SHELXL97 (Sheldrick, 2008)'
_computing_structure_solution ' SHELXS97 (Sheldrick, 2008) '
_diffrn_ambient_temperature 183(2)
_diffrn_detector_area_resol_mean 10.4498
_diffrn_measured_fraction_theta_full 0.997
_diffrn_measured_fraction_theta_max 0.997
_diffrn_measurement_device_type
; Goniometer Xcalibur, detector: Ruby
Oxford Diffraction (2007). Oxford Diffraction Ltd.,
Xcalibur CCD system
;
_diffrn_measurement_method 'omega scans'
_diffrn_radiation_monochromator graphite
_diffrn_radiation_source 'Enhance (Mo) X-ray Source'
_diffrn_radiation_type MoK\a
_diffrn_radiation_wavelength 0.71073
_diffrn_reflns_av_R_equivalents 0.0365
_diffrn_reflns_av_sigmaI/netI 0.0317
_diffrn_reflns_limit_h_max 11
_diffrn_reflns_limit_h_min -11
_diffrn_reflns_limit_k_max 25
_diffrn_reflns_limit_k_min -25
_diffrn_reflns_limit_l_max 28
_diffrn_reflns_limit_l_min -36
_diffrn_reflns_number 48173
_diffrn_reflns_theta_full 25.00
_diffrn_reflns_theta_max 25.00
_diffrn_reflns_theta_min 2.67
_diffrn_standards_number 0
_exptl_absorpt_coefficient_mu 3.981
_exptl_absorpt_correction_T_max 0.758
_exptl_absorpt_correction_T_min 0.429
_exptl_absorpt_correction_type analytical
_exptl_absorpt_process_details
;
CrysAlisPro, Version 1.171.33.55 (Oxford diffraction, 2010).
Analytical numeric absorption correction using a multifaceted crystal
model based on expressions derived by R.C. Clark & J.S. Reid.
(Clark, R. C. & Reid, J. S. (1995). Acta Cryst. A51, 887-897)
;
_exptl_crystal_colour green
_exptl_crystal_density_diffrn 1.423
_exptl_crystal_density_method 'not measured'
_exptl_crystal_description plate
_exptl_crystal_F_000 2828
_exptl_crystal_recrystallization_method 'Re-crystallisation from solvent: '
_exptl_crystal_size_max 0.35
_exptl_crystal_size_mid 0.19
_exptl_crystal_size_min 0.07
_refine_diff_density_max 3.634
_refine_diff_density_min -0.520
_refine_diff_density_rms 0.153
_refine_ls_extinction_method none
_refine_ls_goodness_of_fit_ref 0.879
_refine_ls_hydrogen_treatment constr
_refine_ls_matrix_type full
_refine_ls_number_parameters 564
_refine_ls_number_reflns 11516
_refine_ls_number_restraints 7
_refine_ls_restrained_S_all 0.880
_refine_ls_R_factor_all 0.0649
_refine_ls_R_factor_gt 0.0379
_refine_ls_shift/su_max 0.002
_refine_ls_shift/su_mean 0.000
_refine_ls_structure_factor_coef Fsqd
_refine_ls_weighting_details 'w=1/[\s^2^(Fo^2^)+(0.0771P)^2^] where P=(Fo^2^+2Fc^2^)/3'
_refine_ls_weighting_scheme calc
_refine_ls_wR_factor_gt 0.1145
_refine_ls_wR_factor_ref 0.1241
_reflns_number_gt 5860
_reflns_number_total 11516
_reflns_threshold_expression >2sigma(I)
_cod_data_source_file c5dt04768d2.cif
_cod_data_source_block 6[PF6]_ccdc859307
_cod_depositor_comments 'Adding full bibliography for 7038690--7038695.cif.'
_cod_original_sg_symbol_H-M 'P 21/c'
_cod_database_code 7038693
_publcif_datablock.id {7526c87b-7e3e-4a36-a645-80a39645c1d1}

loop_
_symmetry_equiv_pos_as_xyz
'x, y, z'
'-x, y+1/2, -z+1/2'
'-x, -y, -z'
'x, -y-1/2, z-1/2'

loop_
_atom_site_label
_atom_site_type_symbol
_atom_site_fract_x
_atom_site_fract_y
_atom_site_fract_z
_atom_site_U_iso_or_equiv
_atom_site_adp_type
_atom_site_occupancy
_atom_site_symmetry_multiplicity
_atom_site_calc_flag
_atom_site_refinement_flags
C1 C 0.5563(6) 0.1304(2) 0.81022(18) 0.0318(13) Uani 1 1 d .
C2 C 0.4801(7) 0.1362(2) 0.77190(19) 0.0411(15) Uani 1 1 d .
H2 H 0.3966 0.1545 0.7736 0.049 Uiso 1 1 calc R
C3 C 0.5178(7) 0.1168(2) 0.7309(2) 0.0395(15) Uani 1 1 d .
H3 H 0.6014 0.0986 0.7292 0.047 Uiso 1 1 calc R
C4 C 0.4416(6) 0.1224(2) 0.6922(2) 0.0324(13) Uani 1 1 d .
C5 C 0.7664(6) 0.1248(3) 0.92528(19) 0.0401(15) Uani 1 1 d .
C6 C 0.8257(7) 0.1245(3) 0.9609(2) 0.0468(17) Uani 1 1 d .
C7 C 1.0700(7) 0.1233(3) 1.0222(2) 0.073(2) Uani 1 1 d .
H7A H 1.1046 0.0899 1.0051 0.110 Uiso 1 1 calc R
H7B H 1.0991 0.1183 1.0523 0.110 Uiso 1 1 calc R
H7C H 1.1017 0.1625 1.0114 0.110 Uiso 1 1 calc R
C8 C 0.8246(8) 0.0499(4) 1.0429(2) 0.086(3) Uani 1 1 d .
H8A H 0.7331 0.0438 1.0335 0.129 Uiso 1 1 calc R
H8B H 0.8311 0.0539 1.0743 0.129 Uiso 1 1 calc R
H8C H 0.8764 0.0148 1.0342 0.129 Uiso 1 1 calc R
C9 C 0.8206(9) 0.1912(4) 1.0465(2) 0.090(3) Uani 1 1 d .
H9A H 0.8828 0.2251 1.0456 0.136 Uiso 1 1 calc R
H9B H 0.8065 0.1804 1.0765 0.136 Uiso 1 1 calc R
H9C H 0.7375 0.2035 1.0324 0.136 Uiso 1 1 calc R
C10 C 0.2283(6) 0.1250(3) 0.57781(19) 0.0379(14) Uani 1 1 d .
C11 C 0.1646(7) 0.1250(3) 0.5428(2) 0.0488(17) Uani 1 1 d .
C12 C -0.0988(8) 0.1243(3) 0.4913(3) 0.088(3) Uani 1 1 d .
H12A H -0.1248 0.0856 0.5043 0.132 Uiso 1 1 calc R
H12B H -0.1381 0.1273 0.4621 0.132 Uiso 1 1 calc R
H12C H -0.1288 0.1585 0.5086 0.132 Uiso 1 1 calc R
C13 C 0.1339(9) 0.1999(4) 0.4624(3) 0.106(3) Uani 1 1 d .
H13A H 0.1211 0.2344 0.4819 0.160 Uiso 1 1 calc R
H13B H 0.0806 0.2059 0.4359 0.160 Uiso 1 1 calc R
H13C H 0.2261 0.1974 0.4557 0.160 Uiso 1 1 calc R
C14 C 0.1442(10) 0.0594(4) 0.4573(2) 0.108(3) Uani 1 1 d .
H14A H 0.2350 0.0505 0.4663 0.162 Uiso 1 1 calc R
H14B H 0.1388 0.0692 0.4266 0.162 Uiso 1 1 calc R
H14C H 0.0900 0.0235 0.4626 0.162 Uiso 1 1 calc R
C15 C 1.0130(7) 0.1120(4) 0.8545(3) 0.099(3) Uani 1 1 d .
H15A H 1.0852 0.0852 0.8471 0.148 Uiso 1 1 calc R
H15B H 1.0224 0.1230 0.8850 0.148 Uiso 1 1 calc R
H15C H 1.0144 0.1491 0.8370 0.148 Uiso 1 1 calc R
C16 C 0.8657(8) 0.0466(4) 0.7865(2) 0.078(2) Uani 1 1 d .
H16A H 0.8611 0.0828 0.7679 0.117 Uiso 1 1 calc R
H16B H 0.7933 0.0190 0.7787 0.117 Uiso 1 1 calc R
H16C H 0.9487 0.0255 0.7830 0.117 Uiso 1 1 calc R
C17 C 0.8934(8) 0.0000(4) 0.8747(2) 0.085(3) Uani 1 1 d .
H17A H 0.8324 -0.0324 0.8655 0.128 Uiso 1 1 calc R
H17B H 0.8859 0.0078 0.9054 0.128 Uiso 1 1 calc R
H17C H 0.9827 -0.0128 0.8692 0.128 Uiso 1 1 calc R
C18 C 0.5607(8) -0.0283(3) 0.8267(2) 0.080(2) Uani 1 1 d .
H18A H 0.6499 -0.0443 0.8283 0.120 Uiso 1 1 calc R
H18B H 0.5437 -0.0081 0.7989 0.120 Uiso 1 1 calc R
H18C H 0.4988 -0.0620 0.8297 0.120 Uiso 1 1 calc R
C19 C 0.5671(9) -0.0189(3) 0.9208(2) 0.086(3) Uani 1 1 d .
H19A H 0.5167 -0.0568 0.9178 0.130 Uiso 1 1 calc R
H19B H 0.5384 0.0042 0.9456 0.130 Uiso 1 1 calc R
H19C H 0.6600 -0.0286 0.9249 0.130 Uiso 1 1 calc R
C20 C 0.3618(7) 0.0326(3) 0.8671(2) 0.072(2) Uani 1 1 d .
H20A H 0.3342 0.0573 0.8420 0.108 Uiso 1 1 calc R
H20B H 0.3300 0.0514 0.8932 0.108 Uiso 1 1 calc R
H20C H 0.3256 -0.0087 0.8639 0.108 Uiso 1 1 calc R
C21 C 0.4538(8) 0.1336(3) 0.9592(2) 0.073(2) Uani 1 1 d .
H21A H 0.5315 0.1225 0.9769 0.109 Uiso 1 1 calc R
H21B H 0.4071 0.0963 0.9500 0.109 Uiso 1 1 calc R
H21C H 0.3965 0.1592 0.9760 0.109 Uiso 1 1 calc R
C22 C 0.5625(9) 0.2486(3) 0.9385(2) 0.089(3) Uani 1 1 d .
H22A H 0.5060 0.2575 0.9623 0.134 Uiso 1 1 calc R
H22B H 0.5595 0.2829 0.9183 0.134 Uiso 1 1 calc R
H22C H 0.6523 0.2427 0.9498 0.134 Uiso 1 1 calc R
C23 C 0.3451(7) 0.2019(4) 0.8849(2) 0.086(3) Uani 1 1 d .
H23A H 0.3053 0.1677 0.8688 0.129 Uiso 1 1 calc R
H23B H 0.3591 0.2361 0.8653 0.129 Uiso 1 1 calc R
H23C H 0.2870 0.2149 0.9073 0.129 Uiso 1 1 calc R
C24 C 0.8685(9) 0.2650(4) 0.8725(3) 0.110(3) Uani 1 1 d .
H24A H 0.9427 0.2379 0.8792 0.165 Uiso 1 1 calc R
H24B H 0.8297 0.2777 0.8993 0.165 Uiso 1 1 calc R
H24C H 0.8983 0.3011 0.8571 0.165 Uiso 1 1 calc R
C25 C 0.6200(9) 0.2827(3) 0.8222(3) 0.100(3) Uani 1 1 d .
H25A H 0.6636 0.3174 0.8091 0.150 Uiso 1 1 calc R
H25B H 0.5763 0.2967 0.8478 0.150 Uiso 1 1 calc R
H25C H 0.5553 0.2654 0.8016 0.150 Uiso 1 1 calc R
C26 C 0.8266(9) 0.2192(4) 0.7860(2) 0.093(3) Uani 1 1 d .
H26A H 0.8416 0.2606 0.7754 0.140 Uiso 1 1 calc R
H26B H 0.7716 0.1966 0.7649 0.140 Uiso 1 1 calc R
H26C H 0.9104 0.1981 0.7905 0.140 Uiso 1 1 calc R
C27 C -0.0176(7) 0.1397(4) 0.6478(3) 0.098(3) Uani 1 1 d .
H27A H -0.0265 0.1075 0.6693 0.147 Uiso 1 1 calc R
H27B H -0.0197 0.1215 0.6191 0.147 Uiso 1 1 calc R
H27C H -0.0896 0.1689 0.6497 0.147 Uiso 1 1 calc R
C28 C 0.1316(8) 0.2056(4) 0.7152(2) 0.074(2) Uani 1 1 d .
H28A H 0.2036 0.2335 0.7230 0.110 Uiso 1 1 calc R
H28B H 0.1367 0.1696 0.7340 0.110 Uiso 1 1 calc R
H28C H 0.0483 0.2265 0.7187 0.110 Uiso 1 1 calc R
C29 C 0.1048(8) 0.2519(3) 0.6266(2) 0.080(3) Uani 1 1 d .
H29A H 0.0164 0.2657 0.6323 0.120 Uiso 1 1 calc R
H29B H 0.1103 0.2432 0.5958 0.120 Uiso 1 1 calc R
H29C H 0.1675 0.2841 0.6349 0.120 Uiso 1 1 calc R
C30 C 0.4379(8) 0.2806(3) 0.6733(2) 0.079(2) Uani 1 1 d .
H30A H 0.4629 0.2622 0.7011 0.119 Uiso 1 1 calc R
H30B H 0.3468 0.2941 0.6733 0.119 Uiso 1 1 calc R
H30C H 0.4942 0.3158 0.6681 0.119 Uiso 1 1 calc R
C31 C 0.4293(8) 0.2697(3) 0.5812(2) 0.078(2) Uani 1 1 d .
H31A H 0.3360 0.2784 0.5767 0.118 Uiso 1 1 calc R
H31B H 0.4600 0.2471 0.5564 0.118 Uiso 1 1 calc R
H31C H 0.4775 0.3082 0.5844 0.118 Uiso 1 1 calc R
C32 C 0.6374(7) 0.2190(3) 0.6344(2) 0.067(2) Uani 1 1 d .
H32A H 0.6738 0.2603 0.6363 0.100 Uiso 1 1 calc R
H32B H 0.6691 0.1985 0.6088 0.100 Uiso 1 1 calc R
H32C H 0.6649 0.1957 0.6601 0.100 Uiso 1 1 calc R
C33 C 0.5384(7) 0.1147(3) 0.5431(2) 0.067(2) Uani 1 1 d .
H33A H 0.5834 0.1527 0.5512 0.101 Uiso 1 1 calc R
H33B H 0.4596 0.1241 0.5254 0.101 Uiso 1 1 calc R
H33C H 0.5964 0.0888 0.5267 0.101 Uiso 1 1 calc R
C34 C 0.4322(9) 0.0007(3) 0.5663(2) 0.081(3) Uani 1 1 d .
H34A H 0.3445 0.0072 0.5534 0.122 Uiso 1 1 calc R
H34B H 0.4295 -0.0318 0.5879 0.122 Uiso 1 1 calc R
H34C H 0.4914 -0.0112 0.5440 0.122 Uiso 1 1 calc R
C35 C 0.6507(7) 0.0486(3) 0.6174(2) 0.073(2) Uani 1 1 d .
H35A H 0.7108 0.0390 0.5948 0.109 Uiso 1 1 calc R
H35B H 0.6378 0.0122 0.6350 0.109 Uiso 1 1 calc R
H35C H 0.6874 0.0816 0.6355 0.109 Uiso 1 1 calc R
C36 C 0.1316(10) -0.0132(4) 0.6311(3) 0.118(4) Uani 1 1 d .
H36A H 0.1652 -0.0193 0.6024 0.177 Uiso 1 1 calc R
H36B H 0.0507 0.0107 0.6286 0.177 Uiso 1 1 calc R
H36C H 0.1141 -0.0530 0.6440 0.177 Uiso 1 1 calc R
C37 C 0.3798(9) -0.0309(3) 0.6815(3) 0.092(3) Uani 1 1 d .
H37A H 0.3362 -0.0661 0.6939 0.138 Uiso 1 1 calc R
H37B H 0.4430 -0.0137 0.7027 0.138 Uiso 1 1 calc R
H37C H 0.4254 -0.0440 0.6561 0.138 Uiso 1 1 calc R
C38 C 0.1741(9) 0.0341(4) 0.7178(2) 0.090(3) Uani 1 1 d .
H38A H 0.0882 0.0532 0.7133 0.135 Uiso 1 1 calc R
H38B H 0.2279 0.0589 0.7380 0.135 Uiso 1 1 calc R
H38C H 0.1638 -0.0070 0.7297 0.135 Uiso 1 1 calc R
Si1 Si 0.88851(19) 0.12207(9) 1.01753(5) 0.0471(5) Uani 1 1 d .
Si2 Si 0.08369(18) 0.12704(8) 0.48909(5) 0.0455(4) Uani 1 1 d .
P1 P 0.85398(17) 0.07097(9) 0.84405(5) 0.0556(5) Uani 1 1 d .
P2 P 0.54061(17) 0.02834(7) 0.87107(5) 0.0491(4) Uani 1 1 d .
P3 P 0.50422(17) 0.17732(8) 0.91017(5) 0.0554(5) Uani 1 1 d .
P4 P 0.7433(2) 0.22322(8) 0.83796(6) 0.0642(6) Uani 1 1 d .
P5 P 0.14346(17) 0.18101(9) 0.65825(5) 0.0560(5) Uani 1 1 d .
P6 P 0.45629(17) 0.22336(7) 0.63019(5) 0.0468(4) Uani 1 1 d .
P7 P 0.49214(17) 0.07333(8) 0.59260(5) 0.0505(4) Uani 1 1 d .
P8 P 0.2550(2) 0.02890(8) 0.66551(6) 0.0599(5) Uani 1 1 d .
Re1 Re 0.654740(19) 0.125985(8) 0.862856(6) 0.02542(9) Uani 1 1 d .
Re2 Re 0.342763(18) 0.125482(8) 0.639598(6) 0.02450(9) Uani 1 1 d .
P9 P 0.8466(2) 0.37586(7) 0.69871(6) 0.0622(5) Uani 1 1 d .
F1 F 0.8929(6) 0.37605(19) 0.74871(15) 0.127(2) Uani 1 1 d .
F2 F 0.7040(6) 0.3780(2) 0.7138(2) 0.150(2) Uani 1 1 d .
F3 F 0.8507(5) 0.30143(17) 0.69792(14) 0.1051(16) Uani 1 1 d .
F4 F 0.7976(10) 0.37471(19) 0.64915(17) 0.213(5) Uani 1 1 d .
F5 F 0.9951(7) 0.3754(3) 0.6858(3) 0.205(4) Uani 1 1 d .
F6 F 0.8538(5) 0.44890(17) 0.69627(14) 0.1046(16) Uani 1 1 d .
O1 O 0.7189(13) -0.0674(6) 0.7155(4) 0.142(4) Uani 0.50 1 d PD
C39 C 0.703(2) -0.1287(7) 0.7324(6) 0.142(4) Uani 0.50 1 d PD
H39A H 0.6084 -0.1385 0.7328 0.170 Uiso 0.50 1 calc PR
H39B H 0.7396 -0.1306 0.7622 0.170 Uiso 0.50 1 calc PR
C40 C 0.772(2) -0.1762(6) 0.7044(6) 0.142(4) Uani 0.50 1 d PD
H40A H 0.7086 -0.2064 0.6919 0.170 Uiso 0.50 1 calc PR
H40B H 0.8410 -0.1981 0.7213 0.170 Uiso 0.50 1 calc PR
C41 C 0.830(2) -0.1359(8) 0.6689(5) 0.142(4) Uani 0.50 1 d PD
H41A H 0.7723 -0.1354 0.6424 0.170 Uiso 0.50 1 calc PR
H41B H 0.9177 -0.1501 0.6617 0.170 Uiso 0.50 1 calc PR
C42 C 0.8350(16) -0.0721(8) 0.6910(6) 0.142(4) Uani 0.50 1 d PD
H42A H 0.9142 -0.0686 0.7102 0.170 Uiso 0.50 1 calc PR
H42B H 0.8365 -0.0392 0.6692 0.170 Uiso 0.50 1 calc PR

loop_
_atom_site_aniso_label
_atom_site_aniso_U_11
_atom_site_aniso_U_22
_atom_site_aniso_U_33
_atom_site_aniso_U_23
_atom_site_aniso_U_13
_atom_site_aniso_U_12
C1 0.036(3) 0.037(3) 0.022(3) -0.002(3) -0.004(2) 0.002(3)
C2 0.043(4) 0.052(4) 0.028(3) -0.002(3) -0.005(3) 0.004(3)
C3 0.038(4) 0.050(4) 0.030(3) -0.004(3) -0.006(3) 0.005(3)
C4 0.036(3) 0.030(3) 0.031(3) 0.002(3) 0.002(3) -0.003(3)
C5 0.033(3) 0.062(4) 0.024(3) 0.000(3) -0.003(3) 0.001(3)
C6 0.035(4) 0.082(5) 0.023(3) -0.006(3) -0.001(3) 0.000(3)
C7 0.050(5) 0.098(6) 0.070(5) -0.003(4) -0.019(4) 0.002(4)
C8 0.088(7) 0.111(6) 0.058(5) 0.026(5) -0.007(4) -0.027(5)
C9 0.111(8) 0.123(7) 0.036(4) -0.016(4) -0.019(4) 0.024(5)
C10 0.026(3) 0.061(4) 0.027(3) -0.002(3) 0.001(2) 0.000(3)
C11 0.037(4) 0.082(5) 0.026(3) -0.001(3) -0.007(3) 0.001(3)
C12 0.059(6) 0.131(8) 0.073(6) 0.009(5) -0.022(4) 0.000(5)
C13 0.120(9) 0.125(7) 0.072(6) 0.031(5) -0.016(5) -0.030(6)
C14 0.125(9) 0.145(8) 0.052(5) -0.042(5) -0.010(5) 0.038(6)
C15 0.036(5) 0.192(9) 0.068(5) 0.004(6) -0.006(4) 0.009(5)
C16 0.062(6) 0.126(6) 0.048(4) -0.009(4) 0.017(4) 0.044(5)
C17 0.084(7) 0.110(6) 0.060(5) 0.003(5) -0.006(5) 0.059(5)
C18 0.104(7) 0.050(4) 0.086(6) -0.008(4) -0.010(5) -0.003(4)
C19 0.099(7) 0.074(5) 0.087(6) 0.049(4) 0.021(5) 0.006(4)
C20 0.049(5) 0.092(5) 0.076(5) 0.014(4) 0.007(4) -0.023(4)
C21 0.052(5) 0.135(7) 0.031(4) -0.011(4) 0.014(3) 0.004(4)
C22 0.097(7) 0.097(6) 0.073(6) -0.042(5) -0.002(5) 0.027(5)
C23 0.055(6) 0.113(6) 0.088(6) -0.039(5) -0.009(4) 0.038(4)
C24 0.116(9) 0.108(7) 0.106(8) -0.021(6) -0.002(6) -0.076(6)
C25 0.140(9) 0.047(4) 0.111(7) 0.015(4) -0.008(6) -0.013(5)
C26 0.119(8) 0.103(6) 0.060(5) 0.029(4) 0.024(5) -0.039(5)
C27 0.029(4) 0.200(9) 0.066(5) -0.028(6) 0.004(4) 0.002(5)
C28 0.066(6) 0.108(6) 0.048(5) -0.010(4) 0.015(4) 0.028(4)
C29 0.079(6) 0.099(6) 0.061(5) 0.004(4) 0.005(4) 0.052(5)
C30 0.107(7) 0.046(4) 0.087(6) -0.011(4) 0.014(5) -0.007(4)
C31 0.090(6) 0.068(5) 0.078(6) 0.035(4) 0.010(5) 0.004(4)
C32 0.065(6) 0.075(5) 0.060(5) 0.013(4) -0.001(4) -0.026(4)
C33 0.050(5) 0.124(6) 0.028(3) -0.016(4) 0.008(3) -0.002(4)
C34 0.101(7) 0.085(5) 0.058(5) -0.041(4) 0.003(4) 0.016(5)
C35 0.049(5) 0.085(5) 0.083(6) -0.027(4) -0.004(4) 0.029(4)
C36 0.129(9) 0.132(8) 0.094(7) -0.026(6) 0.009(6) -0.094(7)
C37 0.145(9) 0.041(4) 0.090(6) 0.016(4) -0.007(6) -0.012(4)
C38 0.111(8) 0.083(5) 0.079(6) 0.018(5) 0.035(5) -0.040(5)
Si1 0.0435(11) 0.0750(12) 0.0216(8) -0.0018(9) -0.0101(7) 0.0028(10)
Si2 0.0432(11) 0.0675(11) 0.0247(8) -0.0020(9) -0.0110(7) 0.0020(9)
P1 0.0352(11) 0.0962(13) 0.0353(9) 0.0002(9) 0.0023(8) 0.0194(9)
P2 0.0537(12) 0.0477(9) 0.0458(10) 0.0083(8) 0.0012(8) -0.0066(8)
P3 0.0484(12) 0.0775(12) 0.0402(10) -0.0191(9) 0.0006(8) 0.0166(9)
P4 0.0842(16) 0.0557(10) 0.0519(11) 0.0057(8) -0.0050(10) -0.0302(10)
P5 0.0362(11) 0.0982(13) 0.0337(9) -0.0014(9) 0.0033(8) 0.0206(9)
P6 0.0537(12) 0.0445(9) 0.0422(10) 0.0082(7) 0.0034(8) -0.0067(8)
P7 0.0474(12) 0.0688(11) 0.0354(9) -0.0151(8) 0.0022(8) 0.0117(8)
P8 0.0752(15) 0.0570(10) 0.0476(11) 0.0026(8) 0.0023(10) -0.0274(10)
Re1 0.02355(15) 0.03562(14) 0.01685(13) -0.00003(11) -0.00177(9) -0.00009(13)
Re2 0.02254(15) 0.03443(14) 0.01638(13) -0.00035(11) -0.00064(9) -0.00031(12)
P9 0.0884(16) 0.0467(10) 0.0506(11) -0.0032(8) -0.0061(10) 0.0010(10)
F1 0.191(6) 0.099(3) 0.087(4) -0.004(3) -0.060(4) 0.006(3)
F2 0.065(4) 0.159(5) 0.227(8) -0.007(4) 0.011(4) 0.009(3)
F3 0.147(5) 0.060(2) 0.108(4) 0.001(2) -0.005(3) 0.023(3)
F4 0.501(15) 0.076(3) 0.057(3) -0.009(3) -0.053(5) -0.005(5)
F5 0.104(5) 0.170(6) 0.351(12) -0.010(6) 0.111(6) 0.001(4)
F6 0.163(5) 0.060(2) 0.091(3) 0.000(2) 0.008(3) -0.031(3)
O1 0.098(8) 0.232(12) 0.094(8) 0.009(6) -0.005(5) -0.006(7)
C39 0.098(8) 0.232(12) 0.094(8) 0.009(6) -0.005(5) -0.006(7)
C40 0.098(8) 0.232(12) 0.094(8) 0.009(6) -0.005(5) -0.006(7)
C41 0.098(8) 0.232(12) 0.094(8) 0.009(6) -0.005(5) -0.006(7)
C42 0.098(8) 0.232(12) 0.094(8) 0.009(6) -0.005(5) -0.006(7)

loop_
_atom_type_symbol
_atom_type_description
_atom_type_scat_dispersion_real
_atom_type_scat_dispersion_imag
_atom_type_scat_source
C C 0.0033 0.0016 'International Tables Vol C Tables 4.2.6.8 and 6.1.1.4'
H H 0.0000 0.0000 'International Tables Vol C Tables 4.2.6.8 and 6.1.1.4'
F F 0.0171 0.0103 'International Tables Vol C Tables 4.2.6.8 and 6.1.1.4'
Si Si 0.0817 0.0704 'International Tables Vol C Tables 4.2.6.8 and 6.1.1.4'
P P 0.1023 0.0942 'International Tables Vol C Tables 4.2.6.8 and 6.1.1.4'
Re Re -1.0185 7.2310 'International Tables Vol C Tables 4.2.6.8 and 6.1.1.4'
O O 0.0106 0.0060 'International Tables Vol C Tables 4.2.6.8 and 6.1.1.4'

loop_
_geom_angle_atom_site_label_1
_geom_angle_atom_site_label_2
_geom_angle_atom_site_label_3
_geom_angle
C2 C1 Re1 177.2(5)
C1 C2 C3 125.2(7)
C1 C2 H2 117.4
C3 C2 H2 117.4
C4 C3 C2 125.5(7)
C4 C3 H3 117.3
C2 C3 H3 117.3
C3 C4 Re2 176.8(5)
C6 C5 Re1 178.1(6)
C5 C6 Si1 171.0(6)
Si1 C7 H7A 109.5
Si1 C7 H7B 109.5
H7A C7 H7B 109.5
Si1 C7 H7C 109.5
H7A C7 H7C 109.5
H7B C7 H7C 109.5
Si1 C8 H8A 109.5
Si1 C8 H8B 109.5
H8A C8 H8B 109.5
Si1 C8 H8C 109.5
H8A C8 H8C 109.5
H8B C8 H8C 109.5
Si1 C9 H9A 109.5
Si1 C9 H9B 109.5
H9A C9 H9B 109.5
Si1 C9 H9C 109.5
H9A C9 H9C 109.5
H9B C9 H9C 109.5
C11 C10 Re2 179.4(6)
C10 C11 Si2 175.1(6)
Si2 C12 H12A 109.5
Si2 C12 H12B 109.5
H12A C12 H12B 109.5
Si2 C12 H12C 109.5
H12A C12 H12C 109.5
H12B C12 H12C 109.5
Si2 C13 H13A 109.5
Si2 C13 H13B 109.5
H13A C13 H13B 109.5
Si2 C13 H13C 109.5
H13A C13 H13C 109.5
H13B C13 H13C 109.5
Si2 C14 H14A 109.5
Si2 C14 H14B 109.5
H14A C14 H14B 109.5
Si2 C14 H14C 109.5
H14A C14 H14C 109.5
H14B C14 H14C 109.5
P1 C15 H15A 109.5
P1 C15 H15B 109.5
H15A C15 H15B 109.5
P1 C15 H15C 109.5
H15A C15 H15C 109.5
H15B C15 H15C 109.5
P1 C16 H16A 109.5
P1 C16 H16B 109.5
H16A C16 H16B 109.5
P1 C16 H16C 109.5
H16A C16 H16C 109.5
H16B C16 H16C 109.5
P1 C17 H17A 109.5
P1 C17 H17B 109.5
H17A C17 H17B 109.5
P1 C17 H17C 109.5
H17A C17 H17C 109.5
H17B C17 H17C 109.5
P2 C18 H18A 109.5
P2 C18 H18B 109.5
H18A C18 H18B 109.5
P2 C18 H18C 109.5
H18A C18 H18C 109.5
H18B C18 H18C 109.5
P2 C19 H19A 109.5
P2 C19 H19B 109.5
H19A C19 H19B 109.5
P2 C19 H19C 109.5
H19A C19 H19C 109.5
H19B C19 H19C 109.5
P2 C20 H20A 109.5
P2 C20 H20B 109.5
H20A C20 H20B 109.5
P2 C20 H20C 109.5
H20A C20 H20C 109.5
H20B C20 H20C 109.5
P3 C21 H21A 109.5
P3 C21 H21B 109.5
H21A C21 H21B 109.5
P3 C21 H21C 109.5
H21A C21 H21C 109.5
H21B C21 H21C 109.5
P3 C22 H22A 109.5
P3 C22 H22B 109.5
H22A C22 H22B 109.5
P3 C22 H22C 109.5
H22A C22 H22C 109.5
H22B C22 H22C 109.5
P3 C23 H23A 109.5
P3 C23 H23B 109.5
H23A C23 H23B 109.5
P3 C23 H23C 109.5
H23A C23 H23C 109.5
H23B C23 H23C 109.5
P4 C24 H24A 109.5
P4 C24 H24B 109.5
H24A C24 H24B 109.5
P4 C24 H24C 109.5
H24A C24 H24C 109.5
H24B C24 H24C 109.5
P4 C25 H25A 109.5
P4 C25 H25B 109.5
H25A C25 H25B 109.5
P4 C25 H25C 109.5
H25A C25 H25C 109.5
H25B C25 H25C 109.5
P4 C26 H26A 109.5
P4 C26 H26B 109.5
H26A C26 H26B 109.5
P4 C26 H26C 109.5
H26A C26 H26C 109.5
H26B C26 H26C 109.5
P5 C27 H27A 109.5
P5 C27 H27B 109.5
H27A C27 H27B 109.5
P5 C27 H27C 109.5
H27A C27 H27C 109.5
H27B C27 H27C 109.5
P5 C28 H28A 109.5
P5 C28 H28B 109.5
H28A C28 H28B 109.5
P5 C28 H28C 109.5
H28A C28 H28C 109.5
H28B C28 H28C 109.5
P5 C29 H29A 109.5
P5 C29 H29B 109.5
H29A C29 H29B 109.5
P5 C29 H29C 109.5
H29A C29 H29C 109.5
H29B C29 H29C 109.5
P6 C30 H30A 109.5
P6 C30 H30B 109.5
H30A C30 H30B 109.5
P6 C30 H30C 109.5
H30A C30 H30C 109.5
H30B C30 H30C 109.5
P6 C31 H31A 109.5
P6 C31 H31B 109.5
H31A C31 H31B 109.5
P6 C31 H31C 109.5
H31A C31 H31C 109.5
H31B C31 H31C 109.5
P6 C32 H32A 109.5
P6 C32 H32B 109.5
H32A C32 H32B 109.5
P6 C32 H32C 109.5
H32A C32 H32C 109.5
H32B C32 H32C 109.5
P7 C33 H33A 109.5
P7 C33 H33B 109.5
H33A C33 H33B 109.5
P7 C33 H33C 109.5
H33A C33 H33C 109.5
H33B C33 H33C 109.5
P7 C34 H34A 109.5
P7 C34 H34B 109.5
H34A C34 H34B 109.5
P7 C34 H34C 109.5
H34A C34 H34C 109.5
H34B C34 H34C 109.5
P7 C35 H35A 109.5
P7 C35 H35B 109.5
H35A C35 H35B 109.5
P7 C35 H35C 109.5
H35A C35 H35C 109.5
H35B C35 H35C 109.5
P8 C36 H36A 109.5
P8 C36 H36B 109.5
H36A C36 H36B 109.5
P8 C36 H36C 109.5
H36A C36 H36C 109.5
H36B C36 H36C 109.5
P8 C37 H37A 109.5
P8 C37 H37B 109.5
H37A C37 H37B 109.5
P8 C37 H37C 109.5
H37A C37 H37C 109.5
H37B C37 H37C 109.5
P8 C38 H38A 109.5
P8 C38 H38B 109.5
H38A C38 H38B 109.5
P8 C38 H38C 109.5
H38A C38 H38C 109.5
H38B C38 H38C 109.5
C6 Si1 C7 112.2(3)
C6 Si1 C8 108.1(3)
C7 Si1 C8 110.1(4)
C6 Si1 C9 108.0(3)
C7 Si1 C9 109.7(4)
C8 Si1 C9 108.7(4)
C11 Si2 C12 112.2(3)
C11 Si2 C13 107.6(4)
C12 Si2 C13 109.7(4)
C11 Si2 C14 108.1(3)
C12 Si2 C14 110.1(4)
C13 Si2 C14 109.1(5)
C17 P1 C15 98.2(4)
C17 P1 C16 103.4(4)
C15 P1 C16 102.1(4)
C17 P1 Re1 116.7(3)
C15 P1 Re1 116.7(3)
C16 P1 Re1 117.0(2)
C20 P2 C19 101.0(4)
C20 P2 C18 97.2(4)
C19 P2 C18 103.3(3)
C20 P2 Re1 115.4(2)
C19 P2 Re1 121.0(3)
C18 P2 Re1 115.4(3)
C23 P3 C22 102.4(4)
C23 P3 C21 102.7(4)
C22 P3 C21 97.7(3)
C23 P3 Re1 116.2(2)
C22 P3 Re1 117.8(3)
C21 P3 Re1 117.1(2)
C25 P4 C26 97.9(4)
C25 P4 C24 104.5(4)
C26 P4 C24 101.1(4)
C25 P4 Re1 115.6(3)
C26 P4 Re1 115.1(3)
C24 P4 Re1 119.6(3)
C28 P5 C29 104.0(3)
C28 P5 C27 101.9(4)
C29 P5 C27 98.2(4)
C28 P5 Re2 117.1(2)
C29 P5 Re2 116.2(3)
C27 P5 Re2 116.7(3)
C31 P6 C30 102.2(3)
C31 P6 C32 101.5(3)
C30 P6 C32 96.8(3)
C31 P6 Re2 121.5(3)
C30 P6 Re2 116.0(2)
C32 P6 Re2 115.1(2)
C35 P7 C33 103.6(3)
C35 P7 C34 101.5(3)
C33 P7 C34 98.0(3)
C35 P7 Re2 116.7(2)
C33 P7 Re2 117.2(2)
C34 P7 Re2 117.0(3)
C36 P8 C38 102.4(4)
C36 P8 C37 104.2(4)
C38 P8 C37 97.8(4)
C36 P8 Re2 119.1(3)
C38 P8 Re2 114.9(2)
C37 P8 Re2 115.5(3)
C1 Re1 C5 177.5(2)
C1 Re1 P4 82.68(17)
C5 Re1 P4 95.95(16)
C1 Re1 P2 84.02(17)
C5 Re1 P2 97.40(16)
P4 Re1 P2 166.62(6)
C1 Re1 P3 99.90(18)
C5 Re1 P3 78.00(17)
P4 Re1 P3 92.61(7)
P2 Re1 P3 91.10(6)
C1 Re1 P1 103.58(18)
C5 Re1 P1 78.55(17)
P4 Re1 P1 91.43(7)
P2 Re1 P1 90.28(6)
P3 Re1 P1 156.49(6)
C4 Re2 C10 177.63(19)
C4 Re2 P8 82.74(16)
C10 Re2 P8 95.40(16)
C4 Re2 P7 100.15(19)
C10 Re2 P7 78.42(16)
P8 Re2 P7 92.56(6)
C4 Re2 P6 84.05(16)
C10 Re2 P6 97.84(16)
P8 Re2 P6 166.71(6)
P7 Re2 P6 91.23(6)
C4 Re2 P5 103.37(19)
C10 Re2 P5 78.11(16)
P8 Re2 P5 91.49(7)
P7 Re2 P5 156.46(6)
P6 Re2 P5 90.10(6)
F2 P9 F5 176.7(4)
F2 P9 F6 91.7(3)
F5 P9 F6 87.0(3)
F2 P9 F4 92.0(5)
F5 P9 F4 91.0(5)
F6 P9 F4 89.0(2)
F2 P9 F1 87.0(4)
F5 P9 F1 90.0(4)
F6 P9 F1 91.8(2)
F4 P9 F1 178.7(4)
F2 P9 F3 93.5(3)
F5 P9 F3 87.9(3)
F6 P9 F3 174.4(3)
F4 P9 F3 88.7(2)
F1 P9 F3 90.6(2)
C42 O1 C39 103.7(10)
O1 C39 C40 110.7(7)
O1 C39 H39A 109.5
C40 C39 H39A 109.5
O1 C39 H39B 109.5
C40 C39 H39B 109.5
H39A C39 H39B 108.1
C39 C40 C41 102.7(7)
C39 C40 H40A 111.2
C41 C40 H40A 111.2
C39 C40 H40B 111.2
C41 C40 H40B 111.2
H40A C40 H40B 109.1
C40 C41 C42 101.5(10)
C40 C41 H41A 111.5
C42 C41 H41A 111.5
C40 C41 H41B 111.5
C42 C41 H41B 111.5
H41A C41 H41B 109.3
O1 C42 C41 106.5(7)
O1 C42 H42A 110.4
C41 C42 H42A 110.4
O1 C42 H42B 110.4
C41 C42 H42B 110.4
H42A C42 H42B 108.6

loop_
_geom_bond_atom_site_label_1
_geom_bond_atom_site_label_2
_geom_bond_distance
C1 C2 1.375(8)
C1 Re1 1.851(6)
C2 C3 1.388(10)
C2 H2 0.9300
C3 C4 1.382(8)
C3 H3 0.9300
C4 Re2 1.851(6)
C5 C6 1.218(9)
C5 Re1 2.167(6)
C6 Si1 1.813(6)
C7 Si1 1.823(7)
C7 H7A 0.9600
C7 H7B 0.9600
C7 H7C 0.9600
C8 Si1 1.857(7)
C8 H8A 0.9600
C8 H8B 0.9600
C8 H8C 0.9600
C9 Si1 1.870(8)
C9 H9A 0.9600
C9 H9B 0.9600
C9 H9C 0.9600
C10 C11 1.221(9)
C10 Re2 2.164(6)
C11 Si2 1.797(6)
C12 Si2 1.840(8)
C12 H12A 0.9600
C12 H12B 0.9600
C12 H12C 0.9600
C13 Si2 1.841(8)
C13 H13A 0.9600
C13 H13B 0.9600
C13 H13C 0.9600
C14 Si2 1.862(7)
C14 H14A 0.9600
C14 H14B 0.9600
C14 H14C 0.9600
C15 P1 1.839(8)
C15 H15A 0.9600
C15 H15B 0.9600
C15 H15C 0.9600
C16 P1 1.840(6)
C16 H16A 0.9600
C16 H16B 0.9600
C16 H16C 0.9600
C17 P1 1.819(7)
C17 H17A 0.9600
C17 H17B 0.9600
C17 H17C 0.9600
C18 P2 1.836(7)
C18 H18A 0.9600
C18 H18B 0.9600
C18 H18C 0.9600
C19 P2 1.832(6)
C19 H19A 0.9600
C19 H19B 0.9600
C19 H19C 0.9600
C20 P2 1.799(7)
C20 H20A 0.9600
C20 H20B 0.9600
C20 H20C 0.9600
C21 P3 1.855(7)
C21 H21A 0.9600
C21 H21B 0.9600
C21 H21C 0.9600
C22 P3 1.838(7)
C22 H22A 0.9600
C22 H22B 0.9600
C22 H22C 0.9600
C23 P3 1.822(7)
C23 H23A 0.9600
C23 H23B 0.9600
C23 H23C 0.9600
C24 P4 1.837(7)
C24 H24A 0.9600
C24 H24B 0.9600
C24 H24C 0.9600
C25 P4 1.827(8)
C25 H25A 0.9600
C25 H25B 0.9600
C25 H25C 0.9600
C26 P4 1.828(7)
C26 H26A 0.9600
C26 H26B 0.9600
C26 H26C 0.9600
C27 P5 1.859(8)
C27 H27A 0.9600
C27 H27B 0.9600
C27 H27C 0.9600
C28 P5 1.827(6)
C28 H28A 0.9600
C28 H28B 0.9600
C28 H28C 0.9600
C29 P5 1.833(7)
C29 H29A 0.9600
C29 H29B 0.9600
C29 H29C 0.9600
C30 P6 1.814(6)
C30 H30A 0.9600
C30 H30B 0.9600
C30 H30C 0.9600
C31 P6 1.805(6)
C31 H31A 0.9600
C31 H31B 0.9600
C31 H31C 0.9600
C32 P6 1.822(7)
C32 H32A 0.9600
C32 H32B 0.9600
C32 H32C 0.9600
C33 P7 1.829(7)
C33 H33A 0.9600
C33 H33B 0.9600
C33 H33C 0.9600
C34 P7 1.839(7)
C34 H34A 0.9600
C34 H34B 0.9600
C34 H34C 0.9600
C35 P7 1.812(7)
C35 H35A 0.9600
C35 H35B 0.9600
C35 H35C 0.9600
C36 P8 1.827(8)
C36 H36A 0.9600
C36 H36B 0.9600
C36 H36C 0.9600
C37 P8 1.843(8)
C37 H37A 0.9600
C37 H37B 0.9600
C37 H37C 0.9600
C38 P8 1.828(7)
C38 H38A 0.9600
C38 H38B 0.9600
C38 H38C 0.9600
P1 Re1 2.4153(16)
P2 Re1 2.4044(15)
P3 Re1 2.4045(15)
P4 Re1 2.4022(16)
P5 Re2 2.4200(16)
P6 Re2 2.4106(15)
P7 Re2 2.3991(15)
P8 Re2 2.3975(16)
P9 F2 1.526(6)
P9 F5 1.562(6)
P9 F6 1.568(4)
P9 F4 1.570(5)
P9 F1 1.576(5)
P9 F3 1.595(4)
O1 C42 1.418(5)
O1 C39 1.422(5)
C39 C40 1.517(5)
C39 H39A 0.9700
C39 H39B 0.9700
C40 C41 1.524(5)
C40 H40A 0.9700
C40 H40B 0.9700
C41 C42 1.525(5)
C41 H41A 0.9700
C41 H41B 0.9700
C42 H42A 0.9700
C42 H42B 0.9700
